data_4023078
loop_
_publ_author_name
'Gareth W. Bates'
Triyanti
'Mark E. Light'
'Markus Albrecht'
'Philip A. Gale'

_publ_section_title
;
 2,7-Functionalized Indoles as Receptors for Anions
;
_journal_name_full 'Journal of Organic Chemistry'
_journal_page_first 8921
_journal_page_last 8927
_journal_paper_doi 10.1021/jo701702p
_journal_volume 72
_journal_year 2007
_chemical_compound_source 'Gareth Bates'
_chemical_formula_sum 'C24 H23 N3 O3 S'
_chemical_formula_weight 433.51
_chemical_name_systematic
;
 ?
;
_space_group_IT_number 2
_symmetry_cell_setting triclinic
_symmetry_space_group_name_Hall '-P 1'
_symmetry_space_group_name_H-M 'P -1'
_atom_sites_solution_hydrogens geom
_atom_sites_solution_primary direct
_atom_sites_solution_secondary difmap
_audit_creation_method SHELXL-97
_cell_angle_alpha 83.469(2)
_cell_angle_beta 78.876(2)
_cell_angle_gamma 71.766(2)
_cell_formula_units_Z 2
_cell_length_a 7.6003(2)
_cell_length_b 12.0848(4)
_cell_length_c 12.5665(4)
_cell_measurement_reflns_used 4358
_cell_measurement_temperature 120(2)
_cell_measurement_theta_max 27.48
_cell_measurement_theta_min 2.91
_cell_volume 1073.89(6)
_computing_cell_refinement 'DENZO (Otwinowski & Minor, 1997) & COLLECT (Hooft, R.W.W., 1998)'
_computing_data_collection 'COLLECT (Hooft, R.W.W., 1998)'
_computing_data_reduction 'DENZO (Otwinowski & Minor, 1997) & COLLECT (Hooft, R.W.W., 1998)'
_computing_molecular_graphics 'CAMERON (Watkin, et al., 1993)'
_computing_publication_material 'WINGX (Farrugia, 1998)'
_computing_structure_refinement 'SHELXL-97 (Sheldrick, 1997)'
_computing_structure_solution 'SHELXS-97 (Sheldrick, 1997)'
_diffrn_ambient_temperature 120(2)
_diffrn_detector_area_resol_mean 9.091
_diffrn_measured_fraction_theta_full 0.985
_diffrn_measured_fraction_theta_max 0.985
_diffrn_measurement_device_type 'Bruker-Nonius CCD camera on \k-goniostat'
_diffrn_measurement_method '\f & \w scans to fill the asymmetric unit'
_diffrn_radiation_monochromator '10cm confocal mirrors'
_diffrn_radiation_source 'Bruker Nonius FR591 Rotating Anode'
_diffrn_radiation_type MoK\a
_diffrn_radiation_wavelength 0.71073
_diffrn_reflns_av_R_equivalents 0.0369
_diffrn_reflns_av_sigmaI/netI 0.0415
_diffrn_reflns_limit_h_max 9
_diffrn_reflns_limit_h_min -9
_diffrn_reflns_limit_k_max 15
_diffrn_reflns_limit_k_min -15
_diffrn_reflns_limit_l_max 16
_diffrn_reflns_limit_l_min -15
_diffrn_reflns_number 16956
_diffrn_reflns_theta_full 27.48
_diffrn_reflns_theta_max 27.48
_diffrn_reflns_theta_min 3.02
_diffrn_standards_number 0
_exptl_absorpt_coefficient_mu 0.182
_exptl_absorpt_correction_T_max 0.9964
_exptl_absorpt_correction_T_min 0.9756
_exptl_absorpt_correction_type multi-scan
_exptl_absorpt_process_details
;
SADABS V2.10 (Sheldrick, G.M., 2003)
;
_exptl_crystal_colour Colourless
_exptl_crystal_density_diffrn 1.341
_exptl_crystal_density_method 'not measured'
_exptl_crystal_description Block
_exptl_crystal_F_000 456
_exptl_crystal_size_max 0.08
_exptl_crystal_size_mid 0.07
_exptl_crystal_size_min 0.02
_refine_diff_density_max 0.539
_refine_diff_density_min -0.462
_refine_diff_density_rms 0.063
_refine_ls_extinction_method none
_refine_ls_goodness_of_fit_ref 1.036
_refine_ls_hydrogen_treatment constr
_refine_ls_matrix_type full
_refine_ls_number_parameters 282
_refine_ls_number_reflns 4853
_refine_ls_number_restraints 0
_refine_ls_restrained_S_all 1.036
_refine_ls_R_factor_all 0.0782
_refine_ls_R_factor_gt 0.0585
_refine_ls_shift/su_max 0.020
_refine_ls_shift/su_mean 0.002
_refine_ls_structure_factor_coef Fsqd
_refine_ls_weighting_details 'calc w=1/[\s^2^(Fo^2^)+(0.0326P)^2^+1.7341P] where P=(Fo^2^+2Fc^2^)/3'
_refine_ls_weighting_scheme calc
_refine_ls_wR_factor_gt 0.1195
_refine_ls_wR_factor_ref 0.1322
_reflns_number_gt 3886
_reflns_number_total 4853
_reflns_threshold_expression >2sigma(I)
_cod_data_source_file jo701702p-File004_3.cif
_cod_data_source_block 2007sot0438
_cod_depositor_comments
;
The following automatic conversions were performed:
'_symmetry_cell_setting' value 'Triclinic' changed to 'triclinic'
according to '/home/saulius/struct/CIF-dictionaries/cif_core.dic'
dictionary named 'cif_core.dic' version 2.4.1 from 2010-06-29.

Automatic conversion script
Id: cif_fix_enum 1527 2010-12-29 10:47:43Z saulius 
;
_cod_database_code 4023078

loop_
_symmetry_equiv_pos_as_xyz
'x, y, z'
'-x, -y, -z'

loop_
_atom_site_label
_atom_site_type_symbol
_atom_site_fract_x
_atom_site_fract_y
_atom_site_fract_z
_atom_site_U_iso_or_equiv
_atom_site_adp_type
_atom_site_occupancy
_atom_site_symmetry_multiplicity
_atom_site_calc_flag
_atom_site_refinement_flags
O1 O 0.5276(2) 0.20573(15) 0.43924(12) 0.0263(4) Uani 1 1 d .
O2 O -0.2594(2) 0.50777(14) 0.85211(12) 0.0266(4) Uani 1 1 d .
N1 N 0.2816(3) 0.21247(16) 0.57704(14) 0.0205(4) Uani 1 1 d .
H1 H 0.2496 0.1972 0.6470 0.025 Uiso 1 1 calc R
N2 N -0.0720(2) 0.39677(16) 0.66148(14) 0.0189(4) Uani 1 1 d .
H2 H -0.0063 0.3730 0.7147 0.023 Uiso 1 1 calc R
N3 N -0.4647(3) 0.64582(16) 0.75714(15) 0.0214(4) Uani 1 1 d .
H3 H -0.4964 0.6658 0.6923 0.026 Uiso 1 1 calc R
C1 C 0.7899(3) 0.1147(2) 0.57825(19) 0.0249(5) Uani 1 1 d .
H1A H 0.8283 0.1536 0.5120 0.030 Uiso 1 1 calc R
C2 C 0.9212(3) 0.0531(2) 0.6430(2) 0.0286(5) Uani 1 1 d .
H2A H 1.0492 0.0504 0.6214 0.034 Uiso 1 1 calc R
C3 C 0.8659(3) -0.0046(2) 0.73904(19) 0.0273(5) Uani 1 1 d .
H3A H 0.9567 -0.0481 0.7824 0.033 Uiso 1 1 calc R
C4 C 0.6788(3) 0.0009(2) 0.77229(19) 0.0270(5) Uani 1 1 d .
H4 H 0.6410 -0.0374 0.8391 0.032 Uiso 1 1 calc R
C5 C 0.5468(3) 0.0624(2) 0.70779(18) 0.0240(5) Uani 1 1 d .
H5 H 0.4187 0.0655 0.7301 0.029 Uiso 1 1 calc R
C6 C 0.6016(3) 0.11962(19) 0.61046(18) 0.0207(4) Uani 1 1 d .
C7 C 0.4677(3) 0.18328(19) 0.53464(18) 0.0207(5) Uani 1 1 d .
C8 C 0.1356(3) 0.26612(18) 0.51534(17) 0.0189(4) Uani 1 1 d .
C9 C 0.1436(3) 0.2363(2) 0.41143(18) 0.0215(5) Uani 1 1 d .
H9 H 0.2478 0.1756 0.3800 0.026 Uiso 1 1 calc R
C10 C -0.0007(3) 0.2946(2) 0.35107(18) 0.0224(5) Uani 1 1 d .
H10 H 0.0086 0.2724 0.2796 0.027 Uiso 1 1 calc R
C11 C -0.1544(3) 0.3826(2) 0.39305(18) 0.0224(5) Uani 1 1 d .
H11 H -0.2492 0.4221 0.3509 0.027 Uiso 1 1 calc R
C12 C -0.1684(3) 0.41309(18) 0.49980(17) 0.0192(4) Uani 1 1 d .
C13 C -0.0250(3) 0.35250(18) 0.56077(17) 0.0186(4) Uani 1 1 d .
C14 C -0.3028(3) 0.49795(19) 0.56795(18) 0.0211(5) Uani 1 1 d .
H14 H -0.4145 0.5529 0.5495 0.025 Uiso 1 1 calc R
C15 C -0.2399(3) 0.48496(18) 0.66546(17) 0.0197(4) Uani 1 1 d .
C16 C -0.3205(3) 0.54646(19) 0.76700(18) 0.0204(4) Uani 1 1 d .
C17 C -0.5681(3) 0.71985(19) 0.84180(17) 0.0202(4) Uani 1 1 d .
C18 C -0.6428(3) 0.83771(19) 0.81426(19) 0.0236(5) Uani 1 1 d .
H18 H -0.6231 0.8662 0.7407 0.028 Uiso 1 1 calc R
C19 C -0.7465(3) 0.9142(2) 0.8942(2) 0.0265(5) Uani 1 1 d .
H19 H -0.7961 0.9949 0.8752 0.032 Uiso 1 1 calc R
C20 C -0.7780(3) 0.8731(2) 1.00170(19) 0.0274(5) Uani 1 1 d .
H20 H -0.8479 0.9254 1.0564 0.033 Uiso 1 1 calc R
C21 C -0.7069(4) 0.7557(2) 1.02843(19) 0.0307(6) Uani 1 1 d .
H21 H -0.7299 0.7273 1.1018 0.037 Uiso 1 1 calc R
C22 C -0.6021(3) 0.6785(2) 0.94960(19) 0.0267(5) Uani 1 1 d .
H22 H -0.5537 0.5978 0.9690 0.032 Uiso 1 1 calc R
S1 S 0.26011(9) 0.26850(6) 0.88821(5) 0.03198(17) Uani 1 1 d .
O3 O 0.1499(2) 0.24502(15) 0.80946(13) 0.0296(4) Uani 1 1 d .
C23 C 0.3005(6) 0.4029(3) 0.8403(3) 0.0656(11) Uani 1 1 d .
H23A H 0.3900 0.3926 0.7720 0.098 Uiso 1 1 calc R
H23B H 0.3521 0.4302 0.8944 0.098 Uiso 1 1 calc R
H23C H 0.1817 0.4606 0.8279 0.098 Uiso 1 1 calc R
C24 C 0.0916(5) 0.3202(4) 1.0060(3) 0.0572(9) Uani 1 1 d .
H24A H -0.0153 0.3825 0.9840 0.086 Uiso 1 1 calc R
H24B H 0.1500 0.3506 1.0545 0.086 Uiso 1 1 calc R
H24C H 0.0479 0.2558 1.0441 0.086 Uiso 1 1 calc R

loop_
_atom_site_aniso_label
_atom_site_aniso_U_11
_atom_site_aniso_U_22
_atom_site_aniso_U_33
_atom_site_aniso_U_23
_atom_site_aniso_U_13
_atom_site_aniso_U_12
O1 0.0216(8) 0.0329(9) 0.0192(8) 0.0019(7) -0.0007(6) -0.0035(7)
O2 0.0273(9) 0.0274(9) 0.0188(8) -0.0024(6) -0.0043(6) 0.0013(7)
N1 0.0202(9) 0.0231(9) 0.0152(8) -0.0019(7) -0.0011(7) -0.0030(8)
N2 0.0179(9) 0.0204(9) 0.0168(9) -0.0049(7) -0.0025(7) -0.0022(7)
N3 0.0239(10) 0.0215(9) 0.0158(9) -0.0030(7) -0.0036(7) -0.0017(8)
C1 0.0237(12) 0.0252(12) 0.0243(11) -0.0026(9) -0.0007(9) -0.0068(10)
C2 0.0219(12) 0.0303(13) 0.0339(13) -0.0058(10) -0.0066(10) -0.0055(10)
C3 0.0291(13) 0.0272(12) 0.0248(12) -0.0056(9) -0.0116(10) -0.0014(10)
C4 0.0303(13) 0.0278(12) 0.0206(11) -0.0011(9) -0.0041(9) -0.0056(10)
C5 0.0226(12) 0.0231(11) 0.0228(11) -0.0034(9) -0.0007(9) -0.0029(9)
C6 0.0208(11) 0.0177(10) 0.0220(11) -0.0042(8) -0.0030(8) -0.0029(8)
C7 0.0210(11) 0.0187(11) 0.0212(11) -0.0038(8) -0.0023(8) -0.0041(9)
C8 0.0190(11) 0.0177(10) 0.0196(10) -0.0022(8) -0.0010(8) -0.0059(8)
C9 0.0211(11) 0.0219(11) 0.0207(11) -0.0060(9) -0.0004(8) -0.0055(9)
C10 0.0244(12) 0.0269(12) 0.0171(10) -0.0043(9) -0.0031(9) -0.0084(9)
C11 0.0241(12) 0.0235(11) 0.0198(11) -0.0015(9) -0.0053(9) -0.0062(9)
C12 0.0201(11) 0.0180(10) 0.0197(10) -0.0010(8) -0.0024(8) -0.0069(9)
C13 0.0201(11) 0.0172(10) 0.0184(10) -0.0023(8) -0.0019(8) -0.0058(8)
C14 0.0184(11) 0.0219(11) 0.0218(11) -0.0027(9) -0.0032(8) -0.0042(9)
C15 0.0192(11) 0.0174(10) 0.0212(11) -0.0034(8) -0.0010(8) -0.0043(8)
C16 0.0200(11) 0.0200(11) 0.0205(11) -0.0030(8) -0.0024(8) -0.0050(9)
C17 0.0171(11) 0.0231(11) 0.0187(10) -0.0059(9) -0.0010(8) -0.0030(9)
C18 0.0241(12) 0.0207(11) 0.0229(11) -0.0021(9) -0.0027(9) -0.0029(9)
C19 0.0230(12) 0.0222(11) 0.0306(12) -0.0061(10) -0.0021(9) -0.0016(9)
C20 0.0210(12) 0.0338(13) 0.0244(12) -0.0129(10) -0.0014(9) -0.0015(10)
C21 0.0293(13) 0.0377(14) 0.0188(11) -0.0046(10) -0.0010(9) -0.0016(11)
C22 0.0277(13) 0.0258(12) 0.0216(11) -0.0002(9) -0.0028(9) -0.0021(10)
S1 0.0310(3) 0.0358(4) 0.0268(3) -0.0031(3) -0.0096(2) -0.0032(3)
O3 0.0277(9) 0.0360(10) 0.0213(8) -0.0060(7) -0.0065(7) -0.0012(7)
C23 0.084(3) 0.065(2) 0.068(2) 0.0236(19) -0.038(2) -0.044(2)
C24 0.056(2) 0.087(3) 0.0347(16) -0.0263(17) -0.0008(14) -0.0264(19)

loop_
_atom_type_symbol
_atom_type_description
_atom_type_scat_dispersion_real
_atom_type_scat_dispersion_imag
_atom_type_scat_source
C C 0.0033 0.0016 'International Tables Vol C Tables 4.2.6.8 and 6.1.1.4'
H H 0.0000 0.0000 'International Tables Vol C Tables 4.2.6.8 and 6.1.1.4'
N N 0.0061 0.0033 'International Tables Vol C Tables 4.2.6.8 and 6.1.1.4'
S S 0.1246 0.1234 'International Tables Vol C Tables 4.2.6.8 and 6.1.1.4'
O O 0.0106 0.0060 'International Tables Vol C Tables 4.2.6.8 and 6.1.1.4'

loop_
_geom_angle_atom_site_label_1
_geom_angle_atom_site_label_2
_geom_angle_atom_site_label_3
_geom_angle
C7 N1 C8 124.02(18)
C13 N2 C15 108.46(18)
C16 N3 C17 125.84(19)
C2 C1 C6 120.0(2)
C3 C2 C1 120.1(2)
C2 C3 C4 120.3(2)
C5 C4 C3 119.8(2)
C4 C5 C6 120.2(2)
C5 C6 C1 119.6(2)
C5 C6 C7 122.9(2)
C1 C6 C7 117.5(2)
O1 C7 N1 123.2(2)
O1 C7 C6 120.2(2)
N1 C7 C6 116.62(19)
C9 C8 C13 117.7(2)
C9 C8 N1 122.58(19)
C13 C8 N1 119.67(19)
C8 C9 C10 121.0(2)
C11 C10 C9 121.7(2)
C10 C11 C12 118.6(2)
C11 C12 C13 119.4(2)
C11 C12 C14 134.0(2)
C13 C12 C14 106.60(19)
N2 C13 C8 130.3(2)
N2 C13 C12 108.24(18)
C8 C13 C12 121.45(19)
C15 C14 C12 106.84(19)
C14 C15 N2 109.84(19)
C14 C15 C16 131.6(2)
N2 C15 C16 118.59(19)
O2 C16 N3 124.6(2)
O2 C16 C15 121.1(2)
N3 C16 C15 114.35(19)
C18 C17 C22 119.5(2)
C18 C17 N3 117.8(2)
C22 C17 N3 122.7(2)
C17 C18 C19 120.1(2)
C20 C19 C18 120.3(2)
C21 C20 C19 119.5(2)
C20 C21 C22 120.9(2)
C21 C22 C17 119.7(2)
O3 S1 C23 105.19(14)
O3 S1 C24 105.68(13)
C23 S1 C24 97.1(2)

loop_
_geom_bond_atom_site_label_1
_geom_bond_atom_site_label_2
_geom_bond_distance
O1 C7 1.229(3)
O2 C16 1.233(3)
N1 C7 1.360(3)
N1 C8 1.421(3)
N2 C13 1.369(3)
N2 C15 1.379(3)
N3 C16 1.361(3)
N3 C17 1.416(3)
C1 C2 1.386(3)
C1 C6 1.394(3)
C2 C3 1.384(4)
C3 C4 1.385(4)
C4 C5 1.388(3)
C5 C6 1.393(3)
C6 C7 1.501(3)
C8 C9 1.379(3)
C8 C13 1.405(3)
C9 C10 1.411(3)
C10 C11 1.373(3)
C11 C12 1.407(3)
C12 C13 1.417(3)
C12 C14 1.427(3)
C14 C15 1.375(3)
C15 C16 1.478(3)
C17 C18 1.389(3)
C17 C22 1.394(3)
C18 C19 1.391(3)
C19 C20 1.388(3)
C20 C21 1.378(4)
C21 C22 1.388(3)
S1 O3 1.5148(17)
S1 C23 1.764(3)
S1 C24 1.789(3)

loop_
_geom_hbond_atom_site_label_D
_geom_hbond_atom_site_label_H
_geom_hbond_atom_site_label_A
_geom_hbond_distance_DH
_geom_hbond_distance_HA
_geom_hbond_distance_DA
_geom_hbond_angle_DHA
_geom_hbond_site_symmetry_A
N1 H1 O3 0.88 2.12 2.928(2) 153.3 .
N2 H2 O3 0.88 2.05 2.857(2) 152.3 .
N3 H3 O1 0.88 2.13 2.907(2) 146.8 2_566

loop_
_cod_related_entry_id
_cod_related_entry_database
_cod_related_entry_code
1 ChemSpider 21121502
